data_7203358
loop_
_publ_author_name
'Beghidja, Adel'
'Rogez, Guillaume'
'Rabu, Pierre'
'Welter, Richard'
'Drillon, Marc'

_publ_section_title
;
 An approach to chiral magnets using ?-hydroxycarboxylates
;
_journal_issue 26
_journal_name_full 'Journal of Materials Chemistry'
_journal_page_first 2715
_journal_paper_doi 10.1039/b603014a
_journal_volume 16
_journal_year 2006
_chemical_formula_moiety 'C4 H6 Mn O6'
_chemical_formula_sum 'C4 H6 Mn O6'
_chemical_formula_weight 205.03
_chemical_name_systematic
;
?
;
_space_group_IT_number 19
_symmetry_cell_setting orthorhombic
_symmetry_space_group_name_Hall 'P 2ac 2ab'
_symmetry_space_group_name_H-M 'P 21 21 21'
_atom_sites_solution_hydrogens geom
_atom_sites_solution_primary direct
_atom_sites_solution_secondary difmap
_audit_creation_date 05-09-05
_audit_creation_method SHELXL-97
_cell_angle_alpha 90.00
_cell_angle_beta 90.00
_cell_angle_gamma 90.00
_cell_formula_units_Z 4
_cell_length_a 7.9880(10)
_cell_length_b 8.9980(10)
_cell_length_c 9.0290(10)
_cell_measurement_reflns_used 4136
_cell_measurement_temperature 173(2)
_cell_measurement_theta_max 30.034
_cell_measurement_theta_min 0.998
_cell_volume 648.97(13)
_computing_cell_refinement 'Denzo (Nonius B.V., 1998)'
_computing_data_collection 'Collect (Nonius B.V., 1998)'
_computing_data_reduction 'Denzo (Nonius B.V., 1998)'
_computing_molecular_graphics 'PLATON 98 (Spek, 1998)'
_computing_publication_material 'SHELXL-97 (Sheldrick, 1997)'
_computing_structure_refinement 'SHELXL-97 (Sheldrick, 1997)'
_computing_structure_solution 'SHELXS-97 (Sheldrick, 1997)'
_diffrn_ambient_temperature 173(2)
_diffrn_measured_fraction_theta_full 0.996
_diffrn_measured_fraction_theta_max 0.996
_diffrn_measurement_device_type KappaCCD
_diffrn_measurement_method '\p scans'
_diffrn_radiation_monochromator graphite
_diffrn_radiation_source 'fine-focus sealed tube'
_diffrn_radiation_type MoK\a
_diffrn_radiation_wavelength 0.71070
_diffrn_reflns_av_R_equivalents 0.0347
_diffrn_reflns_av_sigmaI/netI 0.0283
_diffrn_reflns_limit_h_max 10
_diffrn_reflns_limit_h_min -11
_diffrn_reflns_limit_k_max 12
_diffrn_reflns_limit_k_min -12
_diffrn_reflns_limit_l_max 8
_diffrn_reflns_limit_l_min -12
_diffrn_reflns_number 6240
_diffrn_reflns_theta_full 30.02
_diffrn_reflns_theta_max 30.02
_diffrn_reflns_theta_min 3.20
_exptl_absorpt_coefficient_mu 2.012
_exptl_absorpt_correction_type none
_exptl_crystal_colour 'pale pink'
_exptl_crystal_density_diffrn 2.098
_exptl_crystal_density_method 'not measured'
_exptl_crystal_description prism
_exptl_crystal_F_000 412
_exptl_crystal_size_max 0.10
_exptl_crystal_size_mid 0.10
_exptl_crystal_size_min 0.08
_refine_diff_density_max 0.258
_refine_diff_density_min -0.317
_refine_diff_density_rms 0.055
_refine_ls_abs_structure_details 'Flack H D (1983), Acta Cryst. A39, 876-881'
_refine_ls_abs_structure_Flack 0.001(13)
_refine_ls_extinction_method none
_refine_ls_goodness_of_fit_ref 1.098
_refine_ls_hydrogen_treatment mixed
_refine_ls_matrix_type full
_refine_ls_number_parameters 107
_refine_ls_number_reflns 1881
_refine_ls_number_restraints 3
_refine_ls_restrained_S_all 1.097
_refine_ls_R_factor_all 0.0182
_refine_ls_R_factor_gt 0.0176
_refine_ls_shift/su_max 0.001
_refine_ls_shift/su_mean 0.000
_refine_ls_structure_factor_coef Fsqd
_refine_ls_weighting_details 'calc w=1/[\s^2^(Fo^2^)+(0.0115P)^2^+0.1830P] where P=(Fo^2^+2Fc^2^)/3'
_refine_ls_weighting_scheme calc
_refine_ls_wR_factor_gt 0.0442
_refine_ls_wR_factor_ref 0.0444
_reflns_number_gt 1842
_reflns_number_total 1881
_reflns_threshold_expression >2sigma(I)
_cod_data_source_file b603014a.txt
_cod_data_source_block L_Mn
_cod_depositor_comments
;
The following automatic conversions were performed:
'_symmetry_cell_setting' value 'Orthorhombic' changed to 'orthorhombic'
according to '/home/saulius/struct/CIF-dictionaries/cif_core.dic'
dictionary named 'cif_core.dic' version 2.4.1 from 2010-06-29.

Automatic conversion script
Id: cif_fix_enum 1527 2010-12-29 10:47:43Z saulius 
;
_cod_database_code 7203358

loop_
_symmetry_equiv_pos_as_xyz
'x, y, z'
'-x+1/2, -y, z+1/2'
'x+1/2, -y+1/2, -z'
'-x, y+1/2, -z+1/2'

loop_
_atom_site_label
_atom_site_type_symbol
_atom_site_fract_x
_atom_site_fract_y
_atom_site_fract_z
_atom_site_U_iso_or_equiv
_atom_site_adp_type
_atom_site_occupancy
_atom_site_symmetry_multiplicity
_atom_site_calc_flag
_atom_site_refinement_flags
_atom_site_disorder_assembly
_atom_site_disorder_group
Mn Mn 0.89776(2) 0.93268(2) 0.38812(2) 0.01031(6) Uani 1 1 d . . .
O2 O 0.80180(12) 1.00426(11) 0.60180(12) 0.0153(2) Uani 1 1 d . . .
O6 O 0.92276(13) 0.68643(11) 0.45238(12) 0.0138(2) Uani 1 1 d D . .
HO1 H 0.959(2) 0.644(2) 0.3748(13) 0.046(5) Uiso 1 1 d D . .
HO2 H 0.989(2) 0.670(3) 0.5241(14) 0.046(5) Uiso 1 1 d D . .
O3 O 1.11739(13) 0.96623(12) 0.53990(11) 0.0167(2) Uani 1 1 d . . .
H3 H 1.2218 0.9251 0.5199 0.020 Uiso 1 1 calc . . .
C2 C 1.08784(16) 1.05382(15) 0.66814(14) 0.0113(2) Uani 1 1 d . . .
H2 H 1.1415 1.0057 0.7532 0.014 Uiso 1 1 calc . . .
C1 C 0.89880(17) 1.05893(15) 0.69493(14) 0.0120(2) Uani 1 1 d . . .
O1 O 0.85260(12) 1.11653(12) 0.81689(11) 0.0154(2) Uani 1 1 d . . .
C3 C 1.16026(17) 1.20971(15) 0.65075(16) 0.0134(3) Uani 1 1 d . . .
H3A H 1.1403 1.2439 0.5504 0.016 Uiso 1 1 calc . . .
H3B H 1.1023 1.2766 0.7176 0.016 Uiso 1 1 calc . . .
C4 C 1.34677(17) 1.21628(15) 0.68265(15) 0.0109(2) Uani 1 1 d . . .
O5 O 1.41747(13) 1.09852(11) 0.72340(12) 0.0154(2) Uani 1 1 d . . .
O4 O 1.42022(13) 1.33943(11) 0.67368(12) 0.0149(2) Uani 1 1 d . . .

loop_
_atom_site_aniso_label
_atom_site_aniso_U_11
_atom_site_aniso_U_22
_atom_site_aniso_U_33
_atom_site_aniso_U_23
_atom_site_aniso_U_13
_atom_site_aniso_U_12
Mn 0.00842(9) 0.01052(9) 0.01200(9) 0.00049(8) 0.00060(8) -0.00041(7)
O2 0.0108(4) 0.0219(5) 0.0133(4) -0.0016(4) -0.0002(4) -0.0020(4)
O6 0.0149(5) 0.0136(5) 0.0130(4) -0.0011(4) 0.0003(4) 0.0006(4)
O3 0.0113(4) 0.0193(5) 0.0193(5) -0.0084(4) -0.0016(4) 0.0050(4)
C2 0.0099(5) 0.0116(6) 0.0124(5) 0.0002(5) -0.0002(5) -0.0005(5)
C1 0.0107(5) 0.0116(5) 0.0137(5) 0.0018(5) 0.0007(5) -0.0006(6)
O1 0.0119(4) 0.0192(5) 0.0151(5) -0.0041(4) 0.0030(4) -0.0022(4)
C3 0.0099(6) 0.0105(6) 0.0196(7) 0.0005(5) -0.0020(5) -0.0005(5)
C4 0.0114(6) 0.0116(6) 0.0098(6) -0.0005(5) 0.0007(5) -0.0009(4)
O5 0.0136(5) 0.0118(5) 0.0208(5) 0.0013(4) -0.0064(4) 0.0010(4)
O4 0.0134(5) 0.0104(4) 0.0209(5) 0.0022(4) -0.0018(4) -0.0028(4)

loop_
_atom_type_symbol
_atom_type_description
_atom_type_scat_dispersion_real
_atom_type_scat_dispersion_imag
_atom_type_scat_source
C C 0.0033 0.0016 'International Tables Vol C Tables 4.2.6.8 and 6.1.1.4'
Mn Mn 0.3368 0.7283 'International Tables Vol C Tables 4.2.6.8 and 6.1.1.4'
H H 0.0000 0.0000 'International Tables Vol C Tables 4.2.6.8 and 6.1.1.4'
O O 0.0106 0.0060 'International Tables Vol C Tables 4.2.6.8 and 6.1.1.4'

loop_
_geom_angle_atom_site_label_1
_geom_angle_atom_site_label_2
_geom_angle_atom_site_label_3
_geom_angle
_geom_angle_site_symmetry_1
_geom_angle_site_symmetry_3
_geom_angle_publ_flag
O5 Mn O4 83.39(4) 2_774 3_476 ?
O5 Mn O1 114.34(4) 2_774 2_674 ?
O4 Mn O1 101.43(4) 3_476 2_674 ?
O5 Mn O2 155.50(4) 2_774 . ?
O4 Mn O2 88.68(4) 3_476 . ?
O1 Mn O2 89.92(4) 2_674 . ?
O5 Mn O3 84.36(4) 2_774 . ?
O4 Mn O3 87.98(4) 3_476 . ?
O1 Mn O3 159.70(4) 2_674 . ?
O2 Mn O3 72.19(4) . . ?
O5 Mn O6 89.36(4) 2_774 . ?
O4 Mn O6 170.18(4) 3_476 . ?
O1 Mn O6 87.58(4) 2_674 . ?
O2 Mn O6 95.29(4) . . ?
O3 Mn O6 84.71(4) . . ?
C1 O2 Mn 119.81(9) . . ?
Mn O6 HO1 104.9(16) . . ?
Mn O6 HO2 114.4(17) . . ?
HO1 O6 HO2 109.8(16) . . ?
C2 O3 Mn 116.24(8) . . ?
C2 O3 H3 121.9 . . ?
Mn O3 H3 121.9 . . ?
O3 C2 C3 111.30(11) . . ?
O3 C2 C1 108.03(11) . . ?
C3 C2 C1 111.28(11) . . ?
O3 C2 H2 108.7 . . ?
C3 C2 H2 108.7 . . ?
C1 C2 H2 108.7 . . ?
O2 C1 O1 124.42(12) . . ?
O2 C1 C2 119.72(12) . . ?
O1 C1 C2 115.82(11) . . ?
C1 O1 Mn 116.47(9) . 2_675 ?
C4 C3 C2 112.85(11) . . ?
C4 C3 H3A 109.0 . . ?
C2 C3 H3A 109.0 . . ?
C4 C3 H3B 109.0 . . ?
C2 C3 H3B 109.0 . . ?
H3A C3 H3B 107.8 . . ?
O5 C4 O4 123.57(13) . . ?
O5 C4 C3 117.64(12) . . ?
O4 C4 C3 118.70(12) . . ?
C4 O5 Mn 129.21(9) . 2_775 ?
C4 O4 Mn 145.65(9) . 3_576 ?

loop_
_geom_bond_atom_site_label_1
_geom_bond_atom_site_label_2
_geom_bond_distance
_geom_bond_site_symmetry_2
_geom_bond_publ_flag
Mn O5 2.1140(10) 2_774 ?
Mn O4 2.1328(11) 3_476 ?
Mn O1 2.1468(10) 2_674 ?
Mn O2 2.1736(11) . ?
Mn O3 2.2466(11) . ?
Mn O6 2.2991(11) . ?
O2 C1 1.2448(16) . ?
O6 HO1 0.849(14) . ?
O6 HO2 0.849(15) . ?
O3 C2 1.4204(16) . ?
O3 H3 0.9300 . ?
C2 C3 1.5254(19) . ?
C2 C1 1.5300(19) . ?
C2 H2 0.9800 . ?
C1 O1 1.2718(16) . ?
O1 Mn 2.1468(10) 2_675 ?
C3 C4 1.5186(19) . ?
C3 H3A 0.9700 . ?
C3 H3B 0.9700 . ?
C4 O5 1.2558(16) . ?
C4 O4 1.2564(17) . ?
O5 Mn 2.1141(10) 2_775 ?
O4 Mn 2.1328(11) 3_576 ?

loop_
_geom_torsion_atom_site_label_1
_geom_torsion_atom_site_label_2
_geom_torsion_atom_site_label_3
_geom_torsion_atom_site_label_4
_geom_torsion
_geom_torsion_site_symmetry_1
_geom_torsion_site_symmetry_2
_geom_torsion_site_symmetry_3
_geom_torsion_site_symmetry_4
_geom_torsion_publ_flag
O5 Mn O2 C1 -2.82(16) 2_774 . . . ?
O4 Mn O2 C1 -73.65(10) 3_476 . . . ?
O1 Mn O2 C1 -175.09(10) 2_674 . . . ?
O3 Mn O2 C1 14.65(10) . . . . ?
O6 Mn O2 C1 97.35(10) . . . . ?
O5 Mn O3 C2 154.64(10) 2_774 . . . ?
O4 Mn O3 C2 71.08(9) 3_476 . . . ?
O1 Mn O3 C2 -47.36(16) 2_674 . . . ?
O2 Mn O3 C2 -18.18(9) . . . . ?
O6 Mn O3 C2 -115.48(9) . . . . ?
Mn O3 C2 C3 -103.59(10) . . . . ?
Mn O3 C2 C1 18.86(13) . . . . ?
Mn O2 C1 O1 173.14(10) . . . . ?
Mn O2 C1 C2 -9.26(16) . . . . ?
O3 C2 C1 O2 -6.83(17) . . . . ?
C3 C2 C1 O2 115.63(14) . . . . ?
O3 C2 C1 O1 170.97(11) . . . . ?
C3 C2 C1 O1 -66.57(15) . . . . ?
O2 C1 O1 Mn 15.68(18) . . . 2_675 ?
C2 C1 O1 Mn -162.01(8) . . . 2_675 ?
O3 C2 C3 C4 -81.44(14) . . . . ?
C1 C2 C3 C4 158.01(11) . . . . ?
C2 C3 C4 O5 -2.37(18) . . . . ?
C2 C3 C4 O4 -179.15(12) . . . . ?
O4 C4 O5 Mn 37.4(2) . . . 2_775 ?
C3 C4 O5 Mn -139.24(11) . . . 2_775 ?
O5 C4 O4 Mn 176.30(11) . . . 3_576 ?
C3 C4 O4 Mn -7.1(2) . . . 3_576 ?
